data_7228701
loop_
_publ_author_name
'Zhang, Jian-Yong'
'Shi, Jun-Xia'
'Cui, Peng-Hui'
'Yao, Zi-Jian'
'Deng, Wei'

_publ_section_title
;
 Structural Diversity and Catalytic Properties of Five Co2(COO)4 Cluster
 Based Coordination Polymers Modified by R-isophthalic acid (R=H, NO2,
 CH3, OH and tBu)
;
_journal_name_full CrystEngComm
_journal_paper_doi 10.1039/C7CE01100H
_journal_year 2017
_chemical_formula_sum 'C27 H17 Co N6 O4.5'
_chemical_formula_weight 556.40
_chemical_name_systematic
; 
 ? 
;
_space_group_IT_number 15
_symmetry_cell_setting monoclinic
_symmetry_space_group_name_Hall '-C 2yc'
_symmetry_space_group_name_H-M 'C 1 2/c 1'
_atom_sites_solution_hydrogens geom
_atom_sites_solution_primary direct
_atom_sites_solution_secondary difmap
_audit_creation_method SHELXL-97
_audit_update_record
;
2017-02-07 deposited with the CCDC.
2017-07-20 downloaded from the CCDC.
;
_cell_angle_alpha 90.00
_cell_angle_beta 97.903(2)
_cell_angle_gamma 90.00
_cell_formula_units_Z 8
_cell_length_a 24.1447(5)
_cell_length_b 13.0986(3)
_cell_length_c 16.0330(4)
_cell_measurement_reflns_used 4605
_cell_measurement_temperature 293(2)
_cell_measurement_theta_max 70.394
_cell_measurement_theta_min 3.815
_cell_volume 5022.5(2)
_computing_cell_refinement 'Bruker SMART'
_computing_data_collection 'Bruker SMART'
_computing_data_reduction 'Bruker SAINT'
_computing_molecular_graphics 'Bruker SHELXTL'
_computing_publication_material 'Bruker SHELXTL'
_computing_structure_refinement 'SHELXL-97 (Sheldrick, 1997)'
_computing_structure_solution 'SHELXS-97 (Sheldrick, 1990)'
_diffrn_ambient_temperature 293(2)
_diffrn_measured_fraction_theta_full 0.985
_diffrn_measured_fraction_theta_max 0.985
_diffrn_measurement_device_type 'CCD area detector'
_diffrn_measurement_method 'phi and omega scans'
_diffrn_radiation_monochromator graphite
_diffrn_radiation_source 'fine-focus sealed tube'
_diffrn_radiation_type CuK\a
_diffrn_radiation_wavelength 1.54178
_diffrn_reflns_av_R_equivalents 0.0334
_diffrn_reflns_av_sigmaI/netI 0.0458
_diffrn_reflns_limit_h_max 29
_diffrn_reflns_limit_h_min -29
_diffrn_reflns_limit_k_max 8
_diffrn_reflns_limit_k_min -15
_diffrn_reflns_limit_l_max 19
_diffrn_reflns_limit_l_min -16
_diffrn_reflns_number 9745
_diffrn_reflns_theta_full 70.38
_diffrn_reflns_theta_max 70.38
_diffrn_reflns_theta_min 3.70
_exptl_absorpt_coefficient_mu 5.773
_exptl_absorpt_correction_T_max 0.5960
_exptl_absorpt_correction_T_min 0.3632
_exptl_absorpt_correction_type multi-scan
_exptl_absorpt_process_details SADABS
_exptl_crystal_colour brown
_exptl_crystal_density_diffrn 1.472
_exptl_crystal_density_method 'not measured'
_exptl_crystal_description rod
_exptl_crystal_F_000 2272
_exptl_crystal_size_max 0.22
_exptl_crystal_size_mid 0.15
_exptl_crystal_size_min 0.10
_refine_diff_density_max 0.727
_refine_diff_density_min -0.382
_refine_diff_density_rms 0.074
_refine_ls_extinction_coef 0.00010(3)
_refine_ls_extinction_expression Fc^*^=kFc[1+0.001xFc^2^\l^3^/sin(2\q)]^-1/4^
_refine_ls_extinction_method SHELXL
_refine_ls_goodness_of_fit_ref 1.056
_refine_ls_hydrogen_treatment mixed
_refine_ls_matrix_type full
_refine_ls_number_parameters 349
_refine_ls_number_reflns 4726
_refine_ls_number_restraints 1
_refine_ls_restrained_S_all 1.074
_refine_ls_R_factor_all 0.0714
_refine_ls_R_factor_gt 0.0535
_refine_ls_shift/su_max 0.000
_refine_ls_shift/su_mean 0.000
_refine_ls_structure_factor_coef Fsqd
_refine_ls_weighting_details 'calc w=1/[\s^2^(Fo^2^)+(0.0792P)^2^+7.2913P] where P=(Fo^2^+2Fc^2^)/3'
_refine_ls_weighting_scheme calc
_refine_ls_wR_factor_gt 0.1378
_refine_ls_wR_factor_ref 0.1480
_reflns_number_gt 3697
_reflns_number_total 4726
_reflns_threshold_expression >2sigma(I)
_cod_data_source_file c7ce01100h2.cif
_cod_data_source_block 2
_cod_depositor_comments
;
The following automatic conversions were performed:

'_symmetry_cell_setting' value 'Monoclinic' changed to 'monoclinic'
according to
/home/data/users/saulius/crontab/automatic-downloads/rss-feeds/RSC/lib/dictionaries/cif_core.dic
dictionary named 'cif_core.dic' version 2.4.2 from 2011-04-26.

Automatic conversion script
Id: cif_fix_values 4973 2017-02-22 13:04:09Z antanas 
;
_cod_original_sg_symbol_H-M C2/c
_cod_original_formula_sum 'C27 H17 Co N6 O4.50'
_cod_database_code 7228701

loop_
_symmetry_equiv_pos_as_xyz
'x, y, z'
'-x, y, -z+1/2'
'x+1/2, y+1/2, z'
'-x+1/2, y+1/2, -z+1/2'
'-x, -y, -z'
'x, -y, z-1/2'
'-x+1/2, -y+1/2, -z'
'x+1/2, -y+1/2, z-1/2'

loop_
_atom_site_label
_atom_site_type_symbol
_atom_site_fract_x
_atom_site_fract_y
_atom_site_fract_z
_atom_site_U_iso_or_equiv
_atom_site_adp_type
_atom_site_occupancy
_atom_site_symmetry_multiplicity
_atom_site_calc_flag
_atom_site_refinement_flags
C1 C 0.78356(14) 0.5910(2) 0.5393(2) 0.0248(7) Uani 1 1 d .
C2 C 0.79870(14) 0.4807(3) 0.5574(2) 0.0249(7) Uani 1 1 d .
C3 C 0.79959(15) 0.4429(3) 0.6384(2) 0.0277(7) Uani 1 1 d .
C4 C 0.80777(15) 0.3385(3) 0.6532(2) 0.0297(8) Uani 1 1 d .
C5 C 0.81624(16) 0.2736(3) 0.5872(2) 0.0335(8) Uani 1 1 d .
H5A H 0.8208 0.2040 0.5973 0.040 Uiso 1 1 calc R
C6 C 0.81791(16) 0.3114(3) 0.5064(2) 0.0318(8) Uani 1 1 d .
C7 C 0.80817(16) 0.4151(3) 0.4920(2) 0.0307(8) Uani 1 1 d .
H7A H 0.8079 0.4412 0.4380 0.037 Uiso 1 1 calc R
C8 C 0.80216(16) 0.2989(3) 0.7397(2) 0.0336(9) Uani 1 1 d .
C9 C 0.8289(2) 0.2419(3) 0.4360(3) 0.0487(11) Uani 1 1 d .
H9A H 0.8344 0.1735 0.4570 0.073 Uiso 1 1 calc R
H9B H 0.8617 0.2643 0.4138 0.073 Uiso 1 1 calc R
H9C H 0.7974 0.2433 0.3923 0.073 Uiso 1 1 calc R
C10 C 0.65471(16) 0.5870(3) 0.5611(2) 0.0323(8) Uani 1 1 d .
H10A H 0.6814 0.5533 0.5986 0.039 Uiso 1 1 calc R
C11 C 0.61415(15) 0.5296(3) 0.5139(2) 0.0328(8) Uani 1 1 d .
H11A H 0.6143 0.4589 0.5191 0.039 Uiso 1 1 calc R
C12 C 0.57315(14) 0.5775(3) 0.4587(2) 0.0289(8) Uani 1 1 d .
C13 C 0.57485(15) 0.6835(3) 0.4542(2) 0.0336(8) Uani 1 1 d .
H13A H 0.5478 0.7190 0.4186 0.040 Uiso 1 1 calc R
C14 C 0.61750(16) 0.7354(3) 0.5036(2) 0.0336(8) Uani 1 1 d .
H14A H 0.6182 0.8063 0.5001 0.040 Uiso 1 1 calc R
C15 C 0.52892(15) 0.5178(3) 0.4068(2) 0.0294(8) Uani 1 1 d .
C16 C 0.49179(15) 0.3651(3) 0.3634(2) 0.0303(8) Uani 1 1 d .
C17 C 0.44922(15) 0.5112(3) 0.3162(2) 0.0292(8) Uani 1 1 d .
C18 C 0.40048(15) 0.5635(3) 0.2670(2) 0.0284(7) Uani 1 1 d .
C19 C 0.35467(16) 0.5071(3) 0.2312(2) 0.0356(9) Uani 1 1 d .
H19A H 0.3545 0.4363 0.2355 0.043 Uiso 1 1 calc R
C20 C 0.30929(16) 0.5584(3) 0.1891(2) 0.0345(9) Uani 1 1 d .
H20A H 0.2786 0.5204 0.1655 0.041 Uiso 1 1 calc R
C21 C 0.35217(16) 0.7133(3) 0.2143(2) 0.0335(8) Uani 1 1 d .
H21A H 0.3517 0.7839 0.2082 0.040 Uiso 1 1 calc R
C22 C 0.39897(16) 0.6689(3) 0.2576(2) 0.0333(8) Uani 1 1 d .
H22A H 0.4292 0.7088 0.2804 0.040 Uiso 1 1 calc R
C23 C 0.49221(16) 0.2521(3) 0.3657(3) 0.0373(9) Uani 1 1 d .
C24 C 0.5368(2) 0.1995(4) 0.4105(4) 0.0632(15) Uani 1 1 d .
C25 C 0.5346(3) 0.0942(4) 0.4084(5) 0.093(2) Uani 1 1 d .
H25A H 0.5649 0.0588 0.4368 0.111 Uiso 1 1 calc R
C26 C 0.4507(2) 0.0916(4) 0.3291(4) 0.0713(17) Uani 1 1 d .
H26A H 0.4204 0.0553 0.3017 0.086 Uiso 1 1 calc R
C27 C 0.44862(19) 0.1965(4) 0.3251(3) 0.0508(12) Uani 1 1 d .
H27A H 0.4179 0.2293 0.2952 0.061 Uiso 1 1 calc R
N1 N 0.65771(12) 0.6890(2) 0.55590(17) 0.0282(6) Uani 1 1 d .
N2 N 0.30714(12) 0.6606(2) 0.18037(18) 0.0279(6) Uani 1 1 d .
N3 N 0.4927(2) 0.0396(4) 0.3692(4) 0.0877(18) Uani 1 1 d .
N4 N 0.48801(12) 0.5694(2) 0.36083(19) 0.0322(7) Uani 1 1 d .
N5 N 0.44957(13) 0.4097(2) 0.31395(19) 0.0325(7) Uani 1 1 d .
N6 N 0.53273(13) 0.4160(2) 0.41161(19) 0.0329(7) Uani 1 1 d .
O1 O 0.77772(11) 0.64691(19) 0.60084(15) 0.0319(6) Uani 1 1 d .
O2 O 0.77617(12) 0.61775(19) 0.46334(15) 0.0381(7) Uani 1 1 d .
O3 O 0.81122(12) 0.3600(2) 0.80091(16) 0.0394(7) Uani 1 1 d .
O4 O 0.78549(13) 0.2104(2) 0.74891(19) 0.0464(8) Uani 1 1 d .
Co1 Co 0.73063(2) 0.76795(4) 0.62003(3) 0.02213(17) Uani 1 1 d .
O5 O 0.5000 0.8539(6) 0.2500 0.302(11) Uani 1 2 d SD
HW5A H 0.4662 0.8527 0.1962 0.453 Uiso 1 1 d RD

loop_
_atom_site_aniso_label
_atom_site_aniso_U_11
_atom_site_aniso_U_22
_atom_site_aniso_U_33
_atom_site_aniso_U_23
_atom_site_aniso_U_13
_atom_site_aniso_U_12
C1 0.0268(17) 0.0224(16) 0.0224(16) 0.0023(13) -0.0063(13) -0.0020(13)
C2 0.0292(17) 0.0230(16) 0.0211(16) 0.0007(13) -0.0017(13) 0.0014(14)
C3 0.0330(19) 0.0259(17) 0.0230(17) 0.0023(13) -0.0004(14) 0.0049(15)
C4 0.0335(19) 0.0305(18) 0.0254(18) 0.0080(15) 0.0044(15) 0.0054(15)
C5 0.039(2) 0.0233(17) 0.036(2) 0.0022(15) 0.0007(16) 0.0062(16)
C6 0.0348(19) 0.0310(19) 0.0283(18) -0.0045(15) -0.0007(15) 0.0085(16)
C7 0.039(2) 0.0333(19) 0.0194(16) 0.0007(14) 0.0022(14) 0.0050(16)
C8 0.0321(19) 0.038(2) 0.0297(19) 0.0160(16) 0.0009(15) 0.0107(16)
C9 0.060(3) 0.047(3) 0.038(2) -0.014(2) 0.003(2) 0.014(2)
C10 0.034(2) 0.0301(19) 0.0289(18) 0.0050(15) -0.0092(15) -0.0052(15)
C11 0.032(2) 0.0300(19) 0.033(2) 0.0025(15) -0.0056(15) -0.0018(15)
C12 0.0268(18) 0.0345(19) 0.0247(17) -0.0022(15) 0.0003(14) -0.0024(15)
C13 0.0294(19) 0.034(2) 0.0340(19) 0.0022(16) -0.0092(15) 0.0026(16)
C14 0.037(2) 0.0252(17) 0.036(2) 0.0001(15) -0.0045(16) -0.0008(16)
C15 0.0267(18) 0.035(2) 0.0251(17) 0.0000(15) -0.0009(14) -0.0013(15)
C16 0.0272(18) 0.0324(19) 0.0300(18) -0.0026(15) -0.0005(15) 0.0016(15)
C17 0.0258(18) 0.037(2) 0.0235(17) -0.0003(15) -0.0016(14) 0.0001(15)
C18 0.0300(19) 0.0328(19) 0.0206(16) 0.0014(14) -0.0032(14) -0.0003(15)
C19 0.038(2) 0.0271(19) 0.037(2) 0.0020(16) -0.0084(17) -0.0018(16)
C20 0.033(2) 0.0262(18) 0.039(2) 0.0001(15) -0.0121(16) -0.0045(15)
C21 0.038(2) 0.0265(19) 0.033(2) 0.0022(15) -0.0036(16) -0.0026(15)
C22 0.034(2) 0.0307(19) 0.0318(19) -0.0003(15) -0.0087(16) -0.0061(15)
C23 0.032(2) 0.034(2) 0.043(2) -0.0059(17) -0.0037(17) 0.0015(16)
C24 0.049(3) 0.042(3) 0.089(4) 0.005(3) -0.027(3) 0.005(2)
C25 0.077(4) 0.043(3) 0.142(7) 0.004(4) -0.043(4) 0.011(3)
C26 0.057(3) 0.036(3) 0.111(5) -0.013(3) -0.022(3) -0.005(2)
C27 0.040(2) 0.039(2) 0.068(3) -0.008(2) -0.012(2) 0.0034(19)
N1 0.0287(15) 0.0313(15) 0.0220(14) -0.0011(12) -0.0052(12) -0.0045(13)
N2 0.0269(15) 0.0297(15) 0.0238(14) 0.0008(12) -0.0081(12) -0.0011(12)
N3 0.077(3) 0.040(2) 0.134(5) 0.000(3) -0.028(3) 0.000(2)
N4 0.0294(16) 0.0343(17) 0.0301(16) 0.0012(13) -0.0061(13) -0.0011(13)
N5 0.0301(16) 0.0345(17) 0.0306(16) -0.0044(13) -0.0036(13) 0.0032(13)
N6 0.0294(16) 0.0344(17) 0.0316(16) -0.0026(13) -0.0072(13) -0.0016(13)
O1 0.0388(14) 0.0257(13) 0.0277(13) -0.0050(10) -0.0080(11) 0.0065(11)
O2 0.0589(18) 0.0285(13) 0.0228(12) 0.0095(11) -0.0093(12) -0.0009(13)
O3 0.0429(16) 0.0480(17) 0.0272(13) 0.0058(12) 0.0043(11) -0.0009(13)
O4 0.062(2) 0.0369(16) 0.0404(16) 0.0177(13) 0.0060(14) 0.0029(14)
Co1 0.0296(3) 0.0198(3) 0.0150(3) -0.0010(2) -0.00424(19) -0.0003(2)
O5 0.134(9) 0.038(4) 0.71(3) 0.000 -0.013(14) 0.000

loop_
_atom_type_symbol
_atom_type_description
_atom_type_scat_dispersion_real
_atom_type_scat_dispersion_imag
_atom_type_scat_source
C C 0.0181 0.0091 'International Tables Vol C Tables 4.2.6.8 and 6.1.1.4'
H H 0.0000 0.0000 'International Tables Vol C Tables 4.2.6.8 and 6.1.1.4'
N N 0.0311 0.0180 'International Tables Vol C Tables 4.2.6.8 and 6.1.1.4'
O O 0.0492 0.0322 'International Tables Vol C Tables 4.2.6.8 and 6.1.1.4'
Co Co -2.3653 3.6143 'International Tables Vol C Tables 4.2.6.8 and 6.1.1.4'

loop_
_geom_angle_atom_site_label_1
_geom_angle_atom_site_label_2
_geom_angle_atom_site_label_3
_geom_angle
_geom_angle_site_symmetry_1
_geom_angle_site_symmetry_3
O1 C1 O2 125.7(3) . .
O1 C1 C2 117.3(3) . .
O2 C1 C2 116.9(3) . .
C3 C2 C7 120.0(3) . .
C3 C2 C1 119.6(3) . .
C7 C2 C1 120.2(3) . .
C2 C3 C4 119.5(3) . .
C5 C4 C3 120.0(3) . .
C5 C4 C8 122.1(3) . .
C3 C4 C8 117.7(3) . .
C6 C5 C4 121.1(3) . .
C6 C5 H5A 119.5 . .
C4 C5 H5A 119.5 . .
C7 C6 C5 118.4(3) . .
C7 C6 C9 120.7(4) . .
C5 C6 C9 120.9(4) . .
C6 C7 C2 121.0(3) . .
C6 C7 H7A 119.5 . .
C2 C7 H7A 119.5 . .
O4 C8 O3 121.6(3) . .
O4 C8 C4 120.1(4) . .
O3 C8 C4 118.1(3) . .
O4 C8 Co1 66.2(2) . 4_646
O3 C8 Co1 56.64(19) . 4_646
C4 C8 Co1 163.5(3) . 4_646
C6 C9 H9A 109.5 . .
C6 C9 H9B 109.5 . .
H9A C9 H9B 109.5 . .
C6 C9 H9C 109.5 . .
H9A C9 H9C 109.5 . .
H9B C9 H9C 109.5 . .
N1 C10 C11 123.4(3) . .
N1 C10 H10A 118.3 . .
C11 C10 H10A 118.3 . .
C10 C11 C12 119.8(4) . .
C10 C11 H11A 120.1 . .
C12 C11 H11A 120.1 . .
C11 C12 C13 117.5(3) . .
C11 C12 C15 121.1(3) . .
C13 C12 C15 121.4(3) . .
C14 C13 C12 118.9(3) . .
C14 C13 H13A 120.5 . .
C12 C13 H13A 120.5 . .
N1 C14 C13 123.5(3) . .
N1 C14 H14A 118.2 . .
C13 C14 H14A 118.2 . .
N4 C15 N6 125.2(3) . .
N4 C15 C12 117.7(3) . .
N6 C15 C12 117.0(3) . .
N5 C16 N6 124.4(4) . .
N5 C16 C23 117.0(3) . .
N6 C16 C23 118.6(3) . .
N5 C17 N4 125.3(3) . .
N5 C17 C18 116.9(3) . .
N4 C17 C18 117.7(3) . .
C19 C18 C22 118.5(3) . .
C19 C18 C17 120.1(3) . .
C22 C18 C17 121.4(3) . .
C20 C19 C18 118.5(3) . .
C20 C19 H19A 120.7 . .
C18 C19 H19A 120.7 . .
N2 C20 C19 123.5(3) . .
N2 C20 H20A 118.3 . .
C19 C20 H20A 118.3 . .
N2 C21 C22 123.7(3) . .
N2 C21 H21A 118.2 . .
C22 C21 H21A 118.2 . .
C21 C22 C18 118.9(3) . .
C21 C22 H22A 120.5 . .
C18 C22 H22A 120.5 . .
C27 C23 C24 118.1(4) . .
C27 C23 C16 121.2(4) . .
C24 C23 C16 120.7(4) . .
C25 C24 C23 117.2(5) . .
N3 C25 C24 125.1(5) . .
N3 C25 H25A 117.4 . .
C24 C25 H25A 117.4 . .
N3 C26 C27 124.1(5) . .
N3 C26 H26A 118.0 . .
C27 C26 H26A 118.0 . .
C23 C27 C26 119.3(4) . .
C23 C27 H27A 120.4 . .
C26 C27 H27A 120.4 . .
C14 N1 C10 116.8(3) . .
C14 N1 Co1 123.4(2) . .
C10 N1 Co1 119.5(2) . .
C21 N2 C20 116.9(3) . .
C21 N2 Co1 123.5(2) . 8_465
C20 N2 Co1 119.5(2) . 8_465
C26 N3 C25 116.1(5) . .
C15 N4 C17 114.8(3) . .
C17 N5 C16 115.3(3) . .
C15 N6 C16 114.9(3) . .
C1 O1 Co1 135.5(2) . .
C1 O2 Co1 147.7(2) . 7_666
C8 O3 Co1 93.3(2) . 4_646
C8 O4 Co1 84.3(2) . 4_646
O2 Co1 O1 119.16(12) 7_666 .
O2 Co1 O3 88.36(12) 7_666 4_656
O1 Co1 O3 151.28(11) . 4_656
O2 Co1 N1 93.06(11) 7_666 .
O1 Co1 N1 89.45(11) . .
O3 Co1 N1 97.63(11) 4_656 .
O2 Co1 N2 87.83(11) 7_666 8_566
O1 Co1 N2 86.75(11) . 8_566
O3 Co1 N2 86.24(11) 4_656 8_566
N1 Co1 N2 176.05(12) . 8_566
O2 Co1 O4 147.37(11) 7_666 4_656
O1 Co1 O4 92.97(10) . 4_656
O3 Co1 O4 59.04(10) 4_656 4_656
N1 Co1 O4 92.76(11) . 4_656
N2 Co1 O4 88.55(11) 8_566 4_656
O2 Co1 C8 118.00(13) 7_666 4_656
O1 Co1 C8 121.38(12) . 4_656
O3 Co1 C8 30.02(12) 4_656 4_656
N1 Co1 C8 99.52(11) . 4_656
N2 Co1 C8 83.43(11) 8_566 4_656
O4 Co1 C8 29.42(12) 4_656 4_656

loop_
_geom_bond_atom_site_label_1
_geom_bond_atom_site_label_2
_geom_bond_distance
_geom_bond_site_symmetry_2
C1 O1 1.252(4) .
C1 O2 1.256(4) .
C1 C2 1.509(4) .
C2 C3 1.387(5) .
C2 C7 1.399(5) .
C3 C4 1.398(5) .
C4 C5 1.394(5) .
C4 C8 1.504(5) .
C5 C6 1.393(5) .
C5 H5A 0.9300 .
C6 C7 1.393(5) .
C6 C9 1.502(5) .
C7 H7A 0.9300 .
C8 O4 1.242(5) .
C8 O3 1.261(5) .
C8 Co1 2.517(4) 4_646
C9 H9A 0.9600 .
C9 H9B 0.9600 .
C9 H9C 0.9600 .
C10 N1 1.341(5) .
C10 C11 1.376(5) .
C10 H10A 0.9300 .
C11 C12 1.384(5) .
C11 H11A 0.9300 .
C12 C13 1.391(5) .
C12 C15 1.483(5) .
C13 C14 1.388(5) .
C13 H13A 0.9300 .
C14 N1 1.339(5) .
C14 H14A 0.9300 .
C15 N4 1.332(5) .
C15 N6 1.338(5) .
C16 N5 1.336(5) .
C16 N6 1.345(5) .
C16 C23 1.481(5) .
C17 N5 1.330(5) .
C17 N4 1.336(5) .
C17 C18 1.490(5) .
C18 C19 1.387(5) .
C18 C22 1.389(5) .
C19 C20 1.380(5) .
C19 H19A 0.9300 .
C20 N2 1.347(5) .
C20 H20A 0.9300 .
C21 N2 1.338(5) .
C21 C22 1.372(5) .
C21 H21A 0.9300 .
C22 H22A 0.9300 .
C23 C27 1.369(6) .
C23 C24 1.393(6) .
C24 C25 1.380(7) .
C25 N3 1.325(7) .
C25 H25A 0.9300 .
C26 N3 1.315(7) .
C26 C27 1.376(7) .
C26 H26A 0.9300 .
C27 H27A 0.9300 .
N1 Co1 2.175(3) .
N2 Co1 2.175(3) 8_465
O1 Co1 1.999(2) .
O2 Co1 1.999(2) 7_666
O3 Co1 2.106(3) 4_646
O4 Co1 2.315(3) 4_646
Co1 O2 1.999(2) 7_666
Co1 O3 2.106(3) 4_656
Co1 N2 2.175(3) 8_566
Co1 O4 2.315(3) 4_656
Co1 C8 2.517(4) 4_656
O5 HW5A 1.1030 .
